data_1557055
loop_
_publ_author_name
'Rami, Fabian'
'B\"achtle, Franziska'
'Plietker, Bernd'

_publ_section_title
;
 Hydroboration of internal alkynes catalyzed by FeH(CO)(NO)(PPh3)2: a case
 of boron-source controlled regioselectivity
;
_journal_issue 5
_journal_name_full 'Catalysis Science &amp; Technology'
_journal_page_first 1492
_journal_page_last 1497
_journal_paper_doi 10.1039/C9CY02461A
_journal_volume 10
_journal_year 2020
_chemical_formula_moiety 'C20 H21 B Cl2 O2'
_chemical_formula_sum 'C20 H21 B Cl2 O2'
_chemical_formula_weight 375.08
_space_group_IT_number 15
_space_group_name_Hall '-C 2yc'
_space_group_name_H-M_alt 'C 1 2/c 1'
_symmetry_cell_setting monoclinic
_symmetry_space_group_name_Hall '-C 2yc'
_symmetry_space_group_name_H-M 'C 1 2/c 1'
_atom_sites_solution_hydrogens geom
_atom_sites_solution_primary direct
_atom_sites_solution_secondary difmap
_audit_creation_method SHELXL-97
_audit_update_record
;
2018-06-12 deposited with the CCDC.	2020-01-16 downloaded from the CCDC.
;
_cell_angle_alpha 90.00
_cell_angle_beta 108.298(2)
_cell_angle_gamma 90.00
_cell_formula_units_Z 8
_cell_length_a 27.0010(12)
_cell_length_b 6.0841(3)
_cell_length_c 25.1455(11)
_cell_measurement_reflns_used 2971
_cell_measurement_temperature 299(2)
_cell_measurement_theta_max 26.38
_cell_measurement_theta_min 1.71
_cell_volume 3922.0(3)
_computing_cell_refinement 'Bruker APEXII Software Suite, 2008'
_computing_data_collection 'Bruker APEXII Software Suite, 2008'
_computing_data_reduction 'Bruker APEXII Software Suite, 2008'
_computing_molecular_graphics 'SHELXTL-plus, XP (Sheldrick, 1991)'
_computing_structure_refinement 'SHELXL-97 (Sheldrick, 1997)'
_computing_structure_solution 'SHELXS-97 (Sheldrick, 1990)'
_diffrn_ambient_temperature 299(2)
_diffrn_measured_fraction_theta_full 0.993
_diffrn_measured_fraction_theta_max 0.993
_diffrn_measurement_device_type 'Bruker Kappa APEXII Duo'
_diffrn_measurement_method 'Omega + Phi Scans'
_diffrn_radiation_monochromator Triumph
_diffrn_radiation_source 'fine-focus sealed tube'
_diffrn_radiation_type MoK\a
_diffrn_radiation_wavelength 0.71073
_diffrn_reflns_av_R_equivalents 0.0310
_diffrn_reflns_av_sigmaI/netI 0.0268
_diffrn_reflns_limit_h_max 33
_diffrn_reflns_limit_h_min -33
_diffrn_reflns_limit_k_max 7
_diffrn_reflns_limit_k_min -7
_diffrn_reflns_limit_l_max 31
_diffrn_reflns_limit_l_min -31
_diffrn_reflns_number 18698
_diffrn_reflns_theta_full 26.38
_diffrn_reflns_theta_max 26.38
_diffrn_reflns_theta_min 1.71
_diffrn_standards_decay_% 0
_diffrn_standards_interval_count 0
_diffrn_standards_number 0
_exptl_absorpt_coefficient_mu 0.341
_exptl_absorpt_correction_T_max 0.7454
_exptl_absorpt_correction_T_min 0.7116
_exptl_absorpt_correction_type multi-scan
_exptl_absorpt_process_details 'Blessing, 1995'
_exptl_crystal_colour colourless
_exptl_crystal_density_diffrn 1.270
_exptl_crystal_density_method 'not measured'
_exptl_crystal_description needle
_exptl_crystal_F_000 1568
_exptl_crystal_size_max 0.48
_exptl_crystal_size_mid 0.14
_exptl_crystal_size_min 0.12
_refine_diff_density_max 0.193
_refine_diff_density_min -0.251
_refine_diff_density_rms 0.036
_refine_ls_extinction_method none
_refine_ls_goodness_of_fit_ref 1.034
_refine_ls_hydrogen_treatment constr
_refine_ls_matrix_type full
_refine_ls_number_parameters 230
_refine_ls_number_reflns 3997
_refine_ls_number_restraints 0
_refine_ls_restrained_S_all 1.034
_refine_ls_R_factor_all 0.0628
_refine_ls_R_factor_gt 0.0420
_refine_ls_shift/su_max 0.000
_refine_ls_shift/su_mean 0.000
_refine_ls_structure_factor_coef Fsqd
_refine_ls_weighting_details 'calc w=1/[\s^2^(Fo^2^)+(0.0612P)^2^+1.8814P] where P=(Fo^2^+2Fc^2^)/3'
_refine_ls_weighting_scheme calc
_refine_ls_wR_factor_gt 0.1146
_refine_ls_wR_factor_ref 0.1241
_reflns_number_gt 2971
_reflns_number_total 3997
_reflns_threshold_expression >2sigma(I)
_cod_data_source_file c9cy02461a2.cif
_cod_data_source_block s2268rm
_cod_depositor_comments
;Adding full bibliography for 1557055--1557057.cif.

 Adding full bibliography for 1557055--1557057.cif.
;
_cod_original_sg_symbol_H-M 'C 2/c'
_cod_database_code 1557055

loop_
_symmetry_equiv_pos_as_xyz
'x, y, z'
'-x, y, -z+1/2'
'x+1/2, y+1/2, z'
'-x+1/2, y+1/2, -z+1/2'
'-x, -y, -z'
'x, -y, z-1/2'
'-x+1/2, -y+1/2, -z'
'x+1/2, -y+1/2, z-1/2'

loop_
_atom_site_label
_atom_site_type_symbol
_atom_site_fract_x
_atom_site_fract_y
_atom_site_fract_z
_atom_site_U_iso_or_equiv
_atom_site_adp_type
_atom_site_occupancy
_atom_site_symmetry_multiplicity
_atom_site_calc_flag
_atom_site_refinement_flags
Cl1 Cl 0.18459(2) 0.35287(10) 0.28819(2) 0.0756(2) Uani 1 1 d .
O1 O 0.41425(5) 1.4421(2) 0.50359(5) 0.0542(3) Uani 1 1 d .
B1 B 0.37950(8) 1.2809(3) 0.50436(9) 0.0423(4) Uani 1 1 d .
C1 C 0.44229(8) 1.4984(3) 0.56173(8) 0.0500(5) Uani 1 1 d .
Cl2 Cl 0.43164(4) 1.26275(17) 0.25713(3) 0.1147(3) Uani 1 1 d .
O2 O 0.37468(6) 1.2451(2) 0.55567(5) 0.0568(4) Uani 1 1 d .
C2 C 0.40490(8) 1.4142(3) 0.59365(8) 0.0515(5) Uani 1 1 d .
C3 C 0.49385(8) 1.3764(4) 0.57643(11) 0.0671(6) Uani 1 1 d .
H3A H 0.4874 1.2212 0.5722 0.101 Uiso 1 1 calc R
H3B H 0.5140 1.4081 0.6145 0.101 Uiso 1 1 calc R
H3C H 0.5128 1.4228 0.5519 0.101 Uiso 1 1 calc R
C4 C 0.45262(11) 1.7442(3) 0.56519(11) 0.0775(7) Uani 1 1 d .
H4A H 0.4757 1.7803 0.5442 0.116 Uiso 1 1 calc R
H4B H 0.4684 1.7859 0.6036 0.116 Uiso 1 1 calc R
H4C H 0.4203 1.8217 0.5499 0.116 Uiso 1 1 calc R
C5 C 0.43202(10) 1.3053(4) 0.64958(9) 0.0733(6) Uani 1 1 d .
H5A H 0.4064 1.2588 0.6665 0.110 Uiso 1 1 calc R
H5B H 0.4554 1.4083 0.6738 0.110 Uiso 1 1 calc R
H5C H 0.4513 1.1800 0.6438 0.110 Uiso 1 1 calc R
C6 C 0.36630(10) 1.5859(4) 0.59976(11) 0.0783(7) Uani 1 1 d .
H6A H 0.3493 1.6516 0.5640 0.117 Uiso 1 1 calc R
H6B H 0.3845 1.6972 0.6256 0.117 Uiso 1 1 calc R
H6C H 0.3407 1.5175 0.6136 0.117 Uiso 1 1 calc R
C7 C 0.35028(7) 1.1425(3) 0.45137(7) 0.0409(4) Uani 1 1 d .
C8 C 0.31457(7) 0.9956(3) 0.45503(7) 0.0431(4) Uani 1 1 d .
H8 H 0.3094 0.9881 0.4899 0.052 Uiso 1 1 calc R
C9 C 0.28205(6) 0.8434(3) 0.41242(7) 0.0410(4) Uani 1 1 d .
C10 C 0.26798(7) 0.8805(3) 0.35505(8) 0.0517(5) Uani 1 1 d .
H10 H 0.2793 1.0080 0.3420 0.062 Uiso 1 1 calc R
C11 C 0.23761(8) 0.7323(3) 0.31704(8) 0.0550(5) Uani 1 1 d .
H11 H 0.2284 0.7599 0.2788 0.066 Uiso 1 1 calc R
C12 C 0.22108(7) 0.5436(3) 0.33635(8) 0.0489(4) Uani 1 1 d .
C13 C 0.23308(7) 0.5032(3) 0.39280(8) 0.0494(4) Uani 1 1 d .
H13 H 0.2210 0.3767 0.4055 0.059 Uiso 1 1 calc R
C14 C 0.26332(7) 0.6536(3) 0.43034(8) 0.0457(4) Uani 1 1 d .
H14 H 0.2713 0.6272 0.4685 0.055 Uiso 1 1 calc R
C15 C 0.36800(6) 1.1703(3) 0.40113(7) 0.0395(4) Uani 1 1 d .
C16 C 0.39528(7) 1.0037(3) 0.38497(8) 0.0478(4) Uani 1 1 d .
H16 H 0.4009 0.8715 0.4045 0.057 Uiso 1 1 calc R
C17 C 0.41426(8) 1.0306(4) 0.34030(8) 0.0582(5) Uani 1 1 d .
H17 H 0.4325 0.9179 0.3298 0.070 Uiso 1 1 calc R
C18 C 0.40571(8) 1.2259(4) 0.31172(8) 0.0605(6) Uani 1 1 d .
C19 C 0.37853(9) 1.3931(4) 0.32622(9) 0.0623(6) Uani 1 1 d .
H19 H 0.3725 1.5237 0.3060 0.075 Uiso 1 1 calc R
C20 C 0.36015(8) 1.3652(3) 0.37131(8) 0.0520(5) Uani 1 1 d .
H20 H 0.3422 1.4794 0.3817 0.062 Uiso 1 1 calc R

loop_
_atom_site_aniso_label
_atom_site_aniso_U_11
_atom_site_aniso_U_22
_atom_site_aniso_U_33
_atom_site_aniso_U_23
_atom_site_aniso_U_13
_atom_site_aniso_U_12
Cl1 0.0732(4) 0.0711(4) 0.0676(4) -0.0192(3) 0.0007(3) -0.0146(3)
O1 0.0567(8) 0.0522(8) 0.0509(7) -0.0043(6) 0.0128(6) -0.0146(6)
B1 0.0401(11) 0.0376(10) 0.0496(11) -0.0029(8) 0.0147(9) 0.0023(8)
C1 0.0510(11) 0.0384(9) 0.0537(11) -0.0065(8) 0.0067(9) -0.0018(8)
Cl2 0.1385(7) 0.1532(8) 0.0742(5) 0.0078(5) 0.0649(5) -0.0312(6)
O2 0.0641(9) 0.0597(8) 0.0501(7) -0.0143(6) 0.0231(6) -0.0183(7)
C2 0.0537(12) 0.0491(10) 0.0486(10) -0.0136(8) 0.0117(9) -0.0003(9)
C3 0.0485(12) 0.0633(13) 0.0854(16) -0.0010(11) 0.0151(11) -0.0006(10)
C4 0.0885(18) 0.0432(12) 0.0915(17) -0.0082(11) 0.0150(14) -0.0096(12)
C5 0.0824(17) 0.0800(16) 0.0549(13) -0.0014(11) 0.0181(11) 0.0017(13)
C6 0.0693(15) 0.0888(17) 0.0757(15) -0.0245(13) 0.0211(12) 0.0172(13)
C7 0.0407(9) 0.0373(9) 0.0442(9) -0.0002(7) 0.0127(7) 0.0033(7)
C8 0.0436(10) 0.0453(10) 0.0411(9) -0.0012(7) 0.0142(8) -0.0011(8)
C9 0.0347(9) 0.0427(9) 0.0466(9) -0.0017(7) 0.0144(7) 0.0010(7)
C10 0.0466(11) 0.0531(11) 0.0510(10) 0.0091(8) 0.0090(8) -0.0062(9)
C11 0.0488(11) 0.0656(13) 0.0428(10) 0.0040(9) 0.0033(8) -0.0050(10)
C12 0.0378(10) 0.0490(10) 0.0547(11) -0.0085(8) 0.0070(8) -0.0016(8)
C13 0.0459(10) 0.0448(10) 0.0583(11) -0.0011(8) 0.0175(9) -0.0065(8)
C14 0.0447(10) 0.0511(10) 0.0439(9) -0.0014(8) 0.0176(8) -0.0043(8)
C15 0.0345(9) 0.0390(9) 0.0421(9) -0.0010(7) 0.0079(7) -0.0027(7)
C16 0.0494(11) 0.0458(10) 0.0475(10) 0.0026(8) 0.0143(8) 0.0053(8)
C17 0.0578(12) 0.0664(13) 0.0543(12) -0.0059(10) 0.0231(10) 0.0033(10)
C18 0.0591(13) 0.0805(15) 0.0428(10) 0.0003(10) 0.0174(9) -0.0179(11)
C19 0.0673(14) 0.0567(12) 0.0574(12) 0.0168(10) 0.0117(10) -0.0102(11)
C20 0.0510(11) 0.0439(10) 0.0598(12) 0.0040(8) 0.0157(9) 0.0002(9)

loop_
_atom_type_symbol
_atom_type_description
_atom_type_scat_dispersion_real
_atom_type_scat_dispersion_imag
_atom_type_scat_source
C C 0.0033 0.0016 'International Tables Vol C Tables 4.2.6.8 and 6.1.1.4'
H H 0.0000 0.0000 'International Tables Vol C Tables 4.2.6.8 and 6.1.1.4'
B B 0.0013 0.0007 'International Tables Vol C Tables 4.2.6.8 and 6.1.1.4'
O O 0.0106 0.0060 'International Tables Vol C Tables 4.2.6.8 and 6.1.1.4'
Cl Cl 0.1484 0.1585 'International Tables Vol C Tables 4.2.6.8 and 6.1.1.4'

loop_
_geom_angle_atom_site_label_1
_geom_angle_atom_site_label_2
_geom_angle_atom_site_label_3
_geom_angle
B1 O1 C1 107.33(14)
O2 B1 O1 113.72(16)
O2 B1 C7 123.45(16)
O1 B1 C7 122.76(17)
O1 C1 C3 106.06(16)
O1 C1 C4 108.48(17)
C3 C1 C4 109.25(18)
O1 C1 C2 102.83(14)
C3 C1 C2 113.96(17)
C4 C1 C2 115.53(18)
B1 O2 C2 107.90(15)
O2 C2 C5 107.78(17)
O2 C2 C6 106.85(17)
C5 C2 C6 110.69(18)
O2 C2 C1 102.32(14)
C5 C2 C1 114.71(17)
C6 C2 C1 113.68(18)
C1 C3 H3A 109.5
C1 C3 H3B 109.5
H3A C3 H3B 109.5
C1 C3 H3C 109.5
H3A C3 H3C 109.5
H3B C3 H3C 109.5
C1 C4 H4A 109.5
C1 C4 H4B 109.5
H4A C4 H4B 109.5
C1 C4 H4C 109.5
H4A C4 H4C 109.5
H4B C4 H4C 109.5
C2 C5 H5A 109.5
C2 C5 H5B 109.5
H5A C5 H5B 109.5
C2 C5 H5C 109.5
H5A C5 H5C 109.5
H5B C5 H5C 109.5
C2 C6 H6A 109.5
C2 C6 H6B 109.5
H6A C6 H6B 109.5
C2 C6 H6C 109.5
H6A C6 H6C 109.5
H6B C6 H6C 109.5
C8 C7 C15 124.20(15)
C8 C7 B1 118.84(16)
C15 C7 B1 116.71(15)
C7 C8 C9 130.17(16)
C7 C8 H8 114.9
C9 C8 H8 114.9
C14 C9 C10 117.55(16)
C14 C9 C8 118.61(16)
C10 C9 C8 123.83(16)
C11 C10 C9 121.42(17)
C11 C10 H10 119.3
C9 C10 H10 119.3
C12 C11 C10 119.30(18)
C12 C11 H11 120.4
C10 C11 H11 120.4
C11 C12 C13 121.08(17)
C11 C12 Cl1 119.11(15)
C13 C12 Cl1 119.81(15)
C12 C13 C14 118.93(17)
C12 C13 H13 120.5
C14 C13 H13 120.5
C13 C14 C9 121.68(17)
C13 C14 H14 119.2
C9 C14 H14 119.2
C20 C15 C16 118.21(16)
C20 C15 C7 121.34(16)
C16 C15 C7 120.37(15)
C17 C16 C15 121.20(18)
C17 C16 H16 119.4
C15 C16 H16 119.4
C18 C17 C16 118.96(19)
C18 C17 H17 120.5
C16 C17 H17 120.5
C19 C18 C17 121.38(18)
C19 C18 Cl2 119.77(17)
C17 C18 Cl2 118.83(18)
C18 C19 C20 119.19(19)
C18 C19 H19 120.4
C20 C19 H19 120.4
C19 C20 C15 121.06(19)
C19 C20 H20 119.5
C15 C20 H20 119.5

loop_
_geom_bond_atom_site_label_1
_geom_bond_atom_site_label_2
_geom_bond_distance
Cl1 C12 1.7419(19)
O1 B1 1.361(2)
O1 C1 1.460(2)
B1 O2 1.355(2)
B1 C7 1.564(3)
C1 C3 1.518(3)
C1 C4 1.518(3)
C1 C2 1.560(3)
Cl2 C18 1.740(2)
O2 C2 1.465(2)
C2 C5 1.519(3)
C2 C6 1.517(3)
C3 H3A 0.9600
C3 H3B 0.9600
C3 H3C 0.9600
C4 H4A 0.9600
C4 H4B 0.9600
C4 H4C 0.9600
C5 H5A 0.9600
C5 H5B 0.9600
C5 H5C 0.9600
C6 H6A 0.9600
C6 H6B 0.9600
C6 H6C 0.9600
C7 C8 1.339(2)
C7 C15 1.494(2)
C8 C9 1.478(2)
C8 H8 0.9300
C9 C14 1.391(2)
C9 C10 1.390(3)
C10 C11 1.381(3)
C10 H10 0.9300
C11 C12 1.375(3)
C11 H11 0.9300
C12 C13 1.375(3)
C13 C14 1.382(3)
C13 H13 0.9300
C14 H14 0.9300
C15 C20 1.383(2)
C15 C16 1.387(2)
C16 C17 1.383(3)
C16 H16 0.9300
C17 C18 1.370(3)
C17 H17 0.9300
C18 C19 1.369(3)
C19 C20 1.383(3)
C19 H19 0.9300
C20 H20 0.9300

loop_
_geom_torsion_atom_site_label_1
_geom_torsion_atom_site_label_2
_geom_torsion_atom_site_label_3
_geom_torsion_atom_site_label_4
_geom_torsion
C1 O1 B1 O2 9.9(2)
C1 O1 B1 C7 -167.01(16)
B1 O1 C1 C3 99.14(18)
B1 O1 C1 C4 -143.61(18)
B1 O1 C1 C2 -20.79(18)
O1 B1 O2 C2 6.7(2)
C7 B1 O2 C2 -176.43(16)
B1 O2 C2 C5 -140.19(18)
B1 O2 C2 C6 100.81(19)
B1 O2 C2 C1 -18.90(19)
O1 C1 C2 O2 23.70(17)
C3 C1 C2 O2 -90.60(19)
C4 C1 C2 O2 141.67(18)
O1 C1 C2 C5 140.10(17)
C3 C1 C2 C5 25.8(2)
C4 C1 C2 C5 -101.9(2)
O1 C1 C2 C6 -91.11(18)
C3 C1 C2 C6 154.58(18)
C4 C1 C2 C6 26.9(2)
O2 B1 C7 C8 7.1(3)
O1 B1 C7 C8 -176.32(17)
O2 B1 C7 C15 -167.53(16)
O1 B1 C7 C15 9.1(3)
C15 C7 C8 C9 -5.1(3)
B1 C7 C8 C9 -179.24(17)
C7 C8 C9 C14 155.49(19)
C7 C8 C9 C10 -25.9(3)
C14 C9 C10 C11 -1.6(3)
C8 C9 C10 C11 179.82(18)
C9 C10 C11 C12 -0.3(3)
C10 C11 C12 C13 1.8(3)
C10 C11 C12 Cl1 -177.90(15)
C11 C12 C13 C14 -1.5(3)
Cl1 C12 C13 C14 178.20(14)
C12 C13 C14 C9 -0.4(3)
C10 C9 C14 C13 1.9(3)
C8 C9 C14 C13 -179.43(16)
C8 C7 C15 C20 117.5(2)
B1 C7 C15 C20 -68.2(2)
C8 C7 C15 C16 -65.8(2)
B1 C7 C15 C16 108.42(19)
C20 C15 C16 C17 0.0(3)
C7 C15 C16 C17 -176.73(17)
C15 C16 C17 C18 -0.1(3)
C16 C17 C18 C19 -0.5(3)
C16 C17 C18 Cl2 177.74(16)
C17 C18 C19 C20 1.1(3)
Cl2 C18 C19 C20 -177.11(16)
C18 C19 C20 C15 -1.2(3)
C16 C15 C20 C19 0.6(3)
C7 C15 C20 C19 177.32(18)
